data_7124200
loop_
_publ_author_name
'Feng, Rui'
'Yang, Wenbang'
'Wang, Wenqing'
'Zhao, Yue'
'Tan, Gengwen'
'Zhang, Li'
'Wang, Xinping'

_publ_section_title
;
 Isolable diboryl radicals acting as highly efficient reaction
 intermediates under mild conditions
;
_journal_name_full 'Chemical Communications'
_journal_paper_doi 10.1039/C9CC06514H
_journal_year 2019
_chemical_formula_sum 'C30 H40 B2 N O2'
_chemical_formula_weight 468.25
_space_group_crystal_system triclinic
_space_group_IT_number 2
_space_group_name_Hall '-P 1'
_space_group_name_H-M_alt 'P -1'
_symmetry_space_group_name_Hall '-P 1'
_symmetry_space_group_name_H-M 'P -1'
_atom_sites_solution_hydrogens geom
_audit_creation_method SHELXL-2018/3
_audit_update_record
;
2019-05-01 deposited with the CCDC.    2019-09-18 downloaded from the CCDC.
;
_cell_angle_alpha 105.469(2)
_cell_angle_beta 96.649(2)
_cell_angle_gamma 90.638(2)
_cell_formula_units_Z 2
_cell_length_a 9.3885(5)
_cell_length_b 10.4150(5)
_cell_length_c 14.9188(7)
_cell_measurement_reflns_used 9949
_cell_measurement_temperature 173(2)
_cell_measurement_theta_max 53.85
_cell_measurement_theta_min 2.69
_cell_volume 1395.13(12)
_computing_structure_refinement 'SHELXL-2018/3 (Sheldrick, 2018)'
_diffrn_ambient_temperature 173(2)
_diffrn_measured_fraction_theta_full 0.962
_diffrn_measured_fraction_theta_max 0.962
_diffrn_measurement_device_type 'Bruker D8 Venture'
_diffrn_radiation_type GaK\a
_diffrn_radiation_wavelength 1.34139
_diffrn_reflns_av_R_equivalents 0.0946
_diffrn_reflns_av_unetI/netI 0.0636
_diffrn_reflns_Laue_measured_fraction_full 0.962
_diffrn_reflns_Laue_measured_fraction_max 0.962
_diffrn_reflns_limit_h_max 11
_diffrn_reflns_limit_h_min -11
_diffrn_reflns_limit_k_max 12
_diffrn_reflns_limit_k_min -12
_diffrn_reflns_limit_l_max 17
_diffrn_reflns_limit_l_min -17
_diffrn_reflns_number 50543
_diffrn_reflns_point_group_measured_fraction_full 0.962
_diffrn_reflns_point_group_measured_fraction_max 0.962
_diffrn_reflns_theta_full 52.999
_diffrn_reflns_theta_max 52.999
_diffrn_reflns_theta_min 2.694
_exptl_absorpt_coefficient_mu 0.328
_exptl_absorpt_correction_T_max 0.7446
_exptl_absorpt_correction_T_min 0.6752
_exptl_absorpt_correction_type multi-scan
_exptl_absorpt_process_details
;
 SADABS 2016/2: Krause, L., Herbst-Irmer, R., Sheldrick G.M. & Stalke D.,
 J. Appl. Cryst. 48 (2015) 3-10
;
_exptl_crystal_colour brown
_exptl_crystal_density_diffrn 1.115
_exptl_crystal_description block
_exptl_crystal_F_000 506
_exptl_crystal_size_max 0.110
_exptl_crystal_size_mid 0.090
_exptl_crystal_size_min 0.080
_refine_diff_density_max 0.180
_refine_diff_density_min -0.166
_refine_diff_density_rms 0.035
_refine_ls_extinction_coef 0.0055(11)
_refine_ls_extinction_expression Fc^*^=kFc[1+0.001xFc^2^\l^3^/sin(2\q)]^-1/4^
_refine_ls_extinction_method 'SHELXL-2018/3 (Sheldrick 2018)'
_refine_ls_goodness_of_fit_ref 1.009
_refine_ls_hydrogen_treatment constr
_refine_ls_matrix_type full
_refine_ls_number_parameters 327
_refine_ls_number_reflns 4747
_refine_ls_number_restraints 0
_refine_ls_restrained_S_all 1.009
_refine_ls_R_factor_all 0.1111
_refine_ls_R_factor_gt 0.0866
_refine_ls_shift/su_max 0.000
_refine_ls_shift/su_mean 0.000
_refine_ls_structure_factor_coef Fsqd
_refine_ls_weighting_details 'w=1/[\s^2^(Fo^2^)+(0.0419P)^2^+2.2040P] where P=(Fo^2^+2Fc^2^)/3'
_refine_ls_weighting_scheme calc
_refine_ls_wR_factor_gt 0.1510
_refine_ls_wR_factor_ref 0.1639
_reflns_Friedel_coverage 0.000
_reflns_number_gt 3457
_reflns_number_total 4747
_reflns_threshold_expression 'I > 2\s(I)'
_cod_data_source_file c9cc06514h2.cif
_cod_data_source_block 3
_cod_database_code 7124200
_shelx_shelxl_version_number 2018/3
_shelx_space_group_comment
;
The symmetry employed for this shelxl refinement is uniquely defined
by the following loop, which should always be used as a source of
symmetry information in preference to the above space-group names.
They are only intended as comments.
;
_shelx_estimated_absorpt_t_min 0.965
_shelx_estimated_absorpt_t_max 0.974

loop_
_space_group_symop_operation_xyz
'x, y, z'
'-x, -y, -z'

loop_
_atom_site_label
_atom_site_type_symbol
_atom_site_fract_x
_atom_site_fract_y
_atom_site_fract_z
_atom_site_U_iso_or_equiv
_atom_site_adp_type
_atom_site_occupancy
_atom_site_site_symmetry_order
_atom_site_calc_flag
_atom_site_refinement_flags_posn
_atom_site_refinement_flags_adp
O1 O 0.2947(2) 0.27176(18) 0.69540(13) 0.0390(5) Uani 1 1 d . .
O2 O 0.1894(2) 0.43188(19) 0.81421(14) 0.0419(5) Uani 1 1 d . .
N1 N 0.3932(2) 0.4970(2) 0.75150(15) 0.0293(5) Uani 1 1 d . .
C2 C 0.6087(3) 0.5619(2) 0.70048(17) 0.0286(6) Uani 1 1 d . .
H2 H 0.687874 0.535718 0.666460 0.034 Uiso 1 1 calc R U
C20 C 0.6917(3) 0.9967(3) 0.89935(18) 0.0324(6) Uani 1 1 d . .
C1 C 0.5104(3) 0.4670(3) 0.70222(18) 0.0289(6) Uani 1 1 d . .
H1 H 0.522027 0.377206 0.668695 0.035 Uiso 1 1 calc R U
C3 C 0.5990(3) 0.6995(3) 0.74737(17) 0.0274(6) Uani 1 1 d . .
C4 C 0.4760(3) 0.7263(3) 0.79616(18) 0.0312(6) Uani 1 1 d . .
H4 H 0.460714 0.815866 0.828516 0.037 Uiso 1 1 calc R U
C16 C 0.6716(3) 1.0582(3) 0.75372(18) 0.0307(6) Uani 1 1 d . .
C15 C 0.6921(3) 0.9574(3) 0.80091(18) 0.0281(6) Uani 1 1 d . .
C5 C 0.3803(3) 0.6295(3) 0.79827(19) 0.0328(6) Uani 1 1 d . .
H5 H 0.301520 0.653206 0.833071 0.039 Uiso 1 1 calc R U
C6 C 0.8351(3) 0.7675(2) 0.68083(18) 0.0285(6) Uani 1 1 d . .
C11 C 0.9793(3) 0.7858(3) 0.72280(19) 0.0319(6) Uani 1 1 d . .
C7 C 0.8103(3) 0.7120(3) 0.58289(18) 0.0316(6) Uani 1 1 d . .
C17 C 0.6480(3) 1.1880(3) 0.8028(2) 0.0356(7) Uani 1 1 d . .
H17 H 0.632794 1.253352 0.769204 0.043 Uiso 1 1 calc R U
C9 C 1.0660(3) 0.6995(3) 0.5716(2) 0.0398(7) Uani 1 1 d . .
C19 C 0.6691(3) 1.1287(3) 0.9458(2) 0.0381(7) Uani 1 1 d . .
H19 H 0.669808 1.152526 1.011880 0.046 Uiso 1 1 calc R U
C12 C 0.6613(3) 0.6895(3) 0.52957(19) 0.0398(7) Uani 1 1 d . .
H12A H 0.653710 0.739565 0.482245 0.060 Uiso 1 1 calc R U
H12B H 0.590547 0.720211 0.573153 0.060 Uiso 1 1 calc R U
H12C H 0.643057 0.594266 0.498714 0.060 Uiso 1 1 calc R U
C23 C 0.7195(4) 0.9010(3) 0.9594(2) 0.0435(8) Uani 1 1 d . .
H23A H 0.810098 0.927606 1.000521 0.065 Uiso 1 1 calc R U
H23B H 0.725411 0.810543 0.919009 0.065 Uiso 1 1 calc R U
H23C H 0.640846 0.903012 0.997543 0.065 Uiso 1 1 calc R U
C10 C 1.0909(3) 0.7518(3) 0.6682(2) 0.0388(7) Uani 1 1 d . .
H10 H 1.187057 0.764948 0.697884 0.047 Uiso 1 1 calc R U
C8 C 0.9257(3) 0.6792(3) 0.5308(2) 0.0384(7) Uani 1 1 d . .
H8 H 0.906493 0.641610 0.464991 0.046 Uiso 1 1 calc R U
C18 C 0.6458(3) 1.2259(3) 0.8990(2) 0.0380(7) Uani 1 1 d . .
C14 C 1.0155(3) 0.8388(3) 0.8276(2) 0.0419(7) Uani 1 1 d . .
H14A H 1.119947 0.844571 0.843961 0.063 Uiso 1 1 calc R U
H14B H 0.972651 0.778639 0.858639 0.063 Uiso 1 1 calc R U
H14C H 0.977360 0.927660 0.848376 0.063 Uiso 1 1 calc R U
C25 C 0.1967(3) 0.1655(3) 0.7027(2) 0.0402(7) Uani 1 1 d . .
C21 C 0.6671(4) 1.0286(3) 0.6483(2) 0.0449(8) Uani 1 1 d . .
H21A H 0.755707 0.986773 0.629165 0.067 Uiso 1 1 calc R U
H21B H 0.658158 1.111978 0.629835 0.067 Uiso 1 1 calc R U
H21C H 0.584554 0.968064 0.617807 0.067 Uiso 1 1 calc R U
C27 C 0.0545(3) 0.2270(3) 0.7257(2) 0.0447(8) Uani 1 1 d . .
H27A H 0.008224 0.250502 0.669413 0.054 Uiso 1 1 calc R U
H27B H -0.008322 0.157717 0.737348 0.054 Uiso 1 1 calc R U
C28 C 0.0593(3) 0.3508(3) 0.8091(2) 0.0428(8) Uani 1 1 d . .
C26 C 0.2702(3) 0.1019(3) 0.7750(2) 0.0465(8) Uani 1 1 d . .
H26A H 0.354986 0.056895 0.751559 0.070 Uiso 1 1 calc R U
H26B H 0.203617 0.036805 0.786630 0.070 Uiso 1 1 calc R U
H26C H 0.299722 0.171012 0.833476 0.070 Uiso 1 1 calc R U
C22 C 0.6162(4) 1.3669(3) 0.9494(2) 0.0583(10) Uani 1 1 d . .
H22A H 0.607861 1.421450 0.904832 0.087 Uiso 1 1 calc R U
H22B H 0.695150 1.403507 0.999099 0.087 Uiso 1 1 calc R U
H22C H 0.526319 1.367604 0.976946 0.087 Uiso 1 1 calc R U
C13 C 1.1898(4) 0.6692(3) 0.5137(3) 0.0590(10) Uani 1 1 d . .
H13A H 1.164042 0.590133 0.461018 0.088 Uiso 1 1 calc R U
H13B H 1.274854 0.652246 0.552885 0.088 Uiso 1 1 calc R U
H13C H 1.210498 0.745429 0.489807 0.088 Uiso 1 1 calc R U
B1 B 0.7084(3) 0.8074(3) 0.7437(2) 0.0273(7) Uani 1 1 d . .
C29 C 0.0600(4) 0.3198(4) 0.9030(2) 0.0575(10) Uani 1 1 d . .
H29A H 0.142918 0.266920 0.913326 0.086 Uiso 1 1 calc R U
H29B H -0.028538 0.269282 0.903112 0.086 Uiso 1 1 calc R U
H29C H 0.066255 0.403374 0.953030 0.086 Uiso 1 1 calc R U
B2 B 0.2866(3) 0.3940(3) 0.7537(2) 0.0316(7) Uani 1 1 d . .
C24 C 0.1775(4) 0.0660(3) 0.6065(2) 0.0575(10) Uani 1 1 d . .
H24A H 0.135907 0.109969 0.559760 0.086 Uiso 1 1 calc R U
H24B H 0.113195 -0.008461 0.607154 0.086 Uiso 1 1 calc R U
H24C H 0.270965 0.032289 0.590645 0.086 Uiso 1 1 calc R U
C30 C -0.0629(4) 0.4395(4) 0.7948(3) 0.0668(11) Uani 1 1 d . .
H30A H -0.057878 0.517925 0.848989 0.100 Uiso 1 1 calc R U
H30B H -0.154596 0.389948 0.788203 0.100 Uiso 1 1 calc R U
H30C H -0.055481 0.468221 0.738019 0.100 Uiso 1 1 calc R U

loop_
_atom_site_aniso_label
_atom_site_aniso_U_11
_atom_site_aniso_U_22
_atom_site_aniso_U_33
_atom_site_aniso_U_23
_atom_site_aniso_U_13
_atom_site_aniso_U_12
O1 0.0474(12) 0.0284(10) 0.0421(11) 0.0100(9) 0.0096(9) -0.0104(9)
O2 0.0368(11) 0.0380(11) 0.0499(12) 0.0080(9) 0.0114(9) -0.0093(9)
N1 0.0307(12) 0.0258(12) 0.0311(12) 0.0076(9) 0.0033(10) -0.0023(9)
C2 0.0312(15) 0.0274(14) 0.0276(14) 0.0079(11) 0.0038(11) 0.0008(12)
C20 0.0367(16) 0.0293(14) 0.0299(14) 0.0063(11) 0.0038(12) -0.0047(12)
C1 0.0325(15) 0.0243(13) 0.0292(14) 0.0071(11) 0.0019(11) 0.0021(11)
C3 0.0283(14) 0.0276(14) 0.0261(13) 0.0077(11) 0.0007(11) 0.0003(11)
C4 0.0344(15) 0.0236(13) 0.0339(15) 0.0045(11) 0.0051(12) -0.0002(12)
C16 0.0296(15) 0.0289(14) 0.0339(15) 0.0086(11) 0.0043(12) -0.0012(12)
C15 0.0264(14) 0.0276(14) 0.0298(14) 0.0078(11) 0.0016(11) -0.0043(11)
C5 0.0344(15) 0.0299(15) 0.0341(15) 0.0067(12) 0.0096(12) 0.0017(12)
C6 0.0330(15) 0.0207(13) 0.0327(14) 0.0088(11) 0.0033(11) -0.0018(11)
C11 0.0347(15) 0.0237(14) 0.0390(15) 0.0125(12) 0.0020(12) -0.0023(12)
C7 0.0366(16) 0.0255(14) 0.0327(14) 0.0076(11) 0.0055(12) -0.0023(12)
C17 0.0382(16) 0.0278(14) 0.0415(16) 0.0119(12) 0.0018(13) -0.0001(12)
C9 0.0433(18) 0.0256(14) 0.0540(19) 0.0113(13) 0.0189(15) 0.0035(13)
C19 0.0442(18) 0.0362(16) 0.0303(15) 0.0026(12) 0.0051(13) -0.0023(13)
C12 0.0460(18) 0.0408(17) 0.0299(15) 0.0066(13) 0.0015(13) -0.0057(14)
C23 0.060(2) 0.0389(17) 0.0311(15) 0.0102(13) 0.0033(14) -0.0035(15)
C10 0.0320(16) 0.0308(15) 0.0565(19) 0.0165(14) 0.0063(14) -0.0004(12)
C8 0.0505(19) 0.0280(15) 0.0370(16) 0.0062(12) 0.0129(14) -0.0012(13)
C18 0.0367(16) 0.0308(15) 0.0418(17) 0.0018(13) 0.0048(13) 0.0018(13)
C14 0.0349(16) 0.0462(18) 0.0425(17) 0.0136(14) -0.0066(13) -0.0065(14)
C25 0.0468(18) 0.0304(15) 0.0444(17) 0.0140(13) 0.0016(14) -0.0137(13)
C21 0.065(2) 0.0363(17) 0.0366(16) 0.0147(13) 0.0061(15) 0.0052(15)
C27 0.0382(17) 0.0437(18) 0.0549(19) 0.0226(15) -0.0035(14) -0.0131(14)
C28 0.0330(16) 0.0421(17) 0.0581(19) 0.0210(15) 0.0080(14) -0.0071(14)
C26 0.0461(19) 0.0404(17) 0.059(2) 0.0236(15) 0.0064(15) -0.0052(15)
C22 0.077(3) 0.0350(18) 0.057(2) 0.0013(15) 0.0103(19) 0.0117(17)
C13 0.057(2) 0.046(2) 0.079(3) 0.0134(18) 0.0335(19) 0.0057(17)
B1 0.0279(16) 0.0298(16) 0.0244(15) 0.0103(12) -0.0028(12) 0.0007(13)
C29 0.058(2) 0.059(2) 0.062(2) 0.0227(18) 0.0226(18) -0.0021(18)
B2 0.0316(17) 0.0322(17) 0.0318(16) 0.0114(14) 0.0015(13) -0.0032(14)
C24 0.080(3) 0.0355(18) 0.053(2) 0.0089(15) 0.0028(18) -0.0195(17)
C30 0.042(2) 0.059(2) 0.109(3) 0.039(2) 0.015(2) 0.0041(18)

loop_
_atom_type_symbol
_atom_type_description
_atom_type_scat_dispersion_real
_atom_type_scat_dispersion_imag
_atom_type_scat_source
C C 0.0137 0.0067 'International Tables Vol C Tables 4.2.6.8 and 6.1.1.4'
H H 0.0000 0.0000 'International Tables Vol C Tables 4.2.6.8 and 6.1.1.4'
B B 0.0070 0.0029 'International Tables Vol C Tables 4.2.6.8 and 6.1.1.4'
N N 0.0241 0.0134 'International Tables Vol C Tables 4.2.6.8 and 6.1.1.4'
O O 0.0389 0.0241 'International Tables Vol C Tables 4.2.6.8 and 6.1.1.4'

loop_
_geom_angle_atom_site_label_1
_geom_angle_atom_site_label_2
_geom_angle_atom_site_label_3
_geom_angle
B2 O1 C25 117.8(2)
B2 O2 C28 121.9(2)
C5 N1 C1 116.8(2)
C5 N1 B2 121.2(2)
C1 N1 B2 122.0(2)
C1 C2 C3 123.0(2)
C1 C2 H2 118.5
C3 C2 H2 118.5
C19 C20 C15 120.5(2)
C19 C20 C23 116.9(2)
C15 C20 C23 122.6(2)
C2 C1 N1 121.9(2)
C2 C1 H1 119.0
N1 C1 H1 119.0
C2 C3 C4 113.3(2)
C2 C3 B1 123.1(2)
C4 C3 B1 123.7(2)
C5 C4 C3 122.7(2)
C5 C4 H4 118.6
C3 C4 H4 118.6
C17 C16 C15 120.5(2)
C17 C16 C21 117.4(2)
C15 C16 C21 122.0(2)
C20 C15 C16 116.9(2)
C20 C15 B1 122.7(2)
C16 C15 B1 120.4(2)
C4 C5 N1 122.3(2)
C4 C5 H5 118.9
N1 C5 H5 118.9
C11 C6 C7 117.3(2)
C11 C6 B1 120.0(2)
C7 C6 B1 122.6(2)
C10 C11 C6 120.4(3)
C10 C11 C14 118.7(3)
C6 C11 C14 120.9(2)
C8 C7 C6 120.3(3)
C8 C7 C12 117.3(2)
C6 C7 C12 122.4(2)
C16 C17 C18 122.5(3)
C16 C17 H17 118.7
C18 C17 H17 118.7
C8 C9 C10 117.7(3)
C8 C9 C13 121.6(3)
C10 C9 C13 120.7(3)
C20 C19 C18 122.4(3)
C20 C19 H19 118.8
C18 C19 H19 118.8
C7 C12 H12A 109.5
C7 C12 H12B 109.5
H12A C12 H12B 109.5
C7 C12 H12C 109.5
H12A C12 H12C 109.5
H12B C12 H12C 109.5
C20 C23 H23A 109.5
C20 C23 H23B 109.5
H23A C23 H23B 109.5
C20 C23 H23C 109.5
H23A C23 H23C 109.5
H23B C23 H23C 109.5
C11 C10 C9 122.0(3)
C11 C10 H10 119.0
C9 C10 H10 119.0
C9 C8 C7 122.2(3)
C9 C8 H8 118.9
C7 C8 H8 118.9
C17 C18 C19 117.2(3)
C17 C18 C22 120.9(3)
C19 C18 C22 121.9(3)
C11 C14 H14A 109.5
C11 C14 H14B 109.5
H14A C14 H14B 109.5
C11 C14 H14C 109.5
H14A C14 H14C 109.5
H14B C14 H14C 109.5
O1 C25 C26 107.3(2)
O1 C25 C24 105.6(2)
C26 C25 C24 110.2(3)
O1 C25 C27 107.8(2)
C26 C25 C27 115.1(3)
C24 C25 C27 110.3(3)
C16 C21 H21A 109.5
C16 C21 H21B 109.5
H21A C21 H21B 109.5
C16 C21 H21C 109.5
H21A C21 H21C 109.5
H21B C21 H21C 109.5
C28 C27 C25 117.3(2)
C28 C27 H27A 108.0
C25 C27 H27A 108.0
C28 C27 H27B 108.0
C25 C27 H27B 108.0
H27A C27 H27B 107.2
O2 C28 C29 107.3(3)
O2 C28 C30 105.0(2)
C29 C28 C30 110.0(3)
O2 C28 C27 109.3(2)
C29 C28 C27 114.0(3)
C30 C28 C27 110.9(3)
C25 C26 H26A 109.5
C25 C26 H26B 109.5
H26A C26 H26B 109.5
C25 C26 H26C 109.5
H26A C26 H26C 109.5
H26B C26 H26C 109.5
C18 C22 H22A 109.5
C18 C22 H22B 109.5
H22A C22 H22B 109.5
C18 C22 H22C 109.5
H22A C22 H22C 109.5
H22B C22 H22C 109.5
C9 C13 H13A 109.5
C9 C13 H13B 109.5
H13A C13 H13B 109.5
C9 C13 H13C 109.5
H13A C13 H13C 109.5
H13B C13 H13C 109.5
C3 B1 C15 119.6(2)
C3 B1 C6 119.3(2)
C15 B1 C6 121.1(2)
C28 C29 H29A 109.5
C28 C29 H29B 109.5
H29A C29 H29B 109.5
C28 C29 H29C 109.5
H29A C29 H29C 109.5
H29B C29 H29C 109.5
O1 B2 O2 126.3(2)
O1 B2 N1 117.4(2)
O2 B2 N1 116.3(2)
C25 C24 H24A 109.5
C25 C24 H24B 109.5
H24A C24 H24B 109.5
C25 C24 H24C 109.5
H24A C24 H24C 109.5
H24B C24 H24C 109.5
C28 C30 H30A 109.5
C28 C30 H30B 109.5
H30A C30 H30B 109.5
C28 C30 H30C 109.5
H30A C30 H30C 109.5
H30B C30 H30C 109.5

loop_
_geom_bond_atom_site_label_1
_geom_bond_atom_site_label_2
_geom_bond_distance
O1 B2 1.345(4)
O1 C25 1.466(3)
O2 B2 1.347(4)
O2 C28 1.460(3)
N1 C5 1.384(3)
N1 C1 1.386(3)
N1 B2 1.468(4)
C2 C1 1.352(3)
C2 C3 1.427(4)
C2 H2 0.9500
C20 C19 1.396(4)
C20 C15 1.416(4)
C20 C23 1.513(4)
C1 H1 0.9500
C3 C4 1.426(4)
C3 B1 1.529(4)
C4 C5 1.352(4)
C4 H4 0.9500
C16 C17 1.389(4)
C16 C15 1.415(4)
C16 C21 1.515(4)
C15 B1 1.587(4)
C5 H5 0.9500
C6 C11 1.412(4)
C6 C7 1.411(4)
C6 B1 1.591(4)
C11 C10 1.393(4)
C11 C14 1.510(4)
C7 C8 1.399(4)
C7 C12 1.509(4)
C17 C18 1.386(4)
C17 H17 0.9500
C9 C8 1.375(4)
C9 C10 1.388(4)
C9 C13 1.514(4)
C19 C18 1.380(4)
C19 H19 0.9500
C12 H12A 0.9800
C12 H12B 0.9800
C12 H12C 0.9800
C23 H23A 0.9800
C23 H23B 0.9800
C23 H23C 0.9800
C10 H10 0.9500
C8 H8 0.9500
C18 C22 1.506(4)
C14 H14A 0.9800
C14 H14B 0.9800
C14 H14C 0.9800
C25 C26 1.515(4)
C25 C24 1.520(4)
C25 C27 1.522(4)
C21 H21A 0.9800
C21 H21B 0.9800
C21 H21C 0.9800
C27 C28 1.531(4)
C27 H27A 0.9900
C27 H27B 0.9900
C28 C29 1.518(4)
C28 C30 1.512(5)
C26 H26A 0.9800
C26 H26B 0.9800
C26 H26C 0.9800
C22 H22A 0.9800
C22 H22B 0.9800
C22 H22C 0.9800
C13 H13A 0.9800
C13 H13B 0.9800
C13 H13C 0.9800
C29 H29A 0.9800
C29 H29B 0.9800
C29 H29C 0.9800
C24 H24A 0.9800
C24 H24B 0.9800
C24 H24C 0.9800
C30 H30A 0.9800
C30 H30B 0.9800
C30 H30C 0.9800
